data_4080837
loop_
_publ_author_name
'Mavrynsky, Denys'
'Rahkila, Jani'
'Bandarra, Daniel'
'Martins, Soraia'
'Meireles, Margarida'
'Calhorda, Maria Jos\'e'
'Kov\'acs, Ida J.'
'Zupk\'o, Istv\'an'
'H\"anninen, Mikko M.'
'Leino, Reko'

_publ_section_title
;
 Cytotoxicities of Polysubstituted Chlorodicarbonyl(cyclopentadienyl) and
 (Indenyl)ruthenium Complexes
;
_journal_issue 10
_journal_name_full Organometallics
_journal_page_first 3012
_journal_paper_doi 10.1021/om400234p
_journal_volume 32
_journal_year 2013
_chemical_formula_moiety 'C38 H23 Cl O4 Ru'
_chemical_formula_sum 'C38 H23 Cl O4 Ru'
_chemical_formula_weight 680.08
_chemical_name_systematic
;
 ?
;
_space_group_IT_number 2
_symmetry_cell_setting triclinic
_symmetry_space_group_name_Hall '-P 1'
_symmetry_space_group_name_H-M 'P -1'
_atom_sites_solution_hydrogens geom
_atom_sites_solution_primary direct
_atom_sites_solution_secondary difmap
_audit_conform_dict_location ftp://ftp.iucr.org/pub/cif_core.dic
_audit_conform_dict_name cif_core.dic
_audit_conform_dict_version 2.3
_audit_creation_date 2013-01-08T12:58:49-00:00
_audit_creation_method 'WinGX routine CIF_UPDATE'
_cell_angle_alpha 82.295(3)
_cell_angle_beta 89.823(3)
_cell_angle_gamma 64.399(4)
_cell_formula_units_Z 2
_cell_length_a 10.7324(5)
_cell_length_b 11.2960(6)
_cell_length_c 13.2587(4)
_cell_measurement_reflns_used 7088
_cell_measurement_temperature 100(2)
_cell_measurement_theta_max 74.821
_cell_measurement_theta_min 3.3673
_cell_volume 1433.79(12)
_computing_cell_refinement
;
        CrysAlisPro, Agilent Technologies,
        Version 1.171.35.19 (release 27-10-2011 CrysAlis171 .NET)
        (compiled Oct 27 2011,15:02:11)
;
_computing_data_collection
;
        CrysAlisPro, Agilent Technologies,
        Version 1.171.35.19 (release 27-10-2011 CrysAlis171 .NET)
        (compiled Oct 27 2011,15:02:11)
;
_computing_data_reduction
;
        CrysAlisPro, Agilent Technologies,
        Version 1.171.35.19 (release 27-10-2011 CrysAlis171 .NET)
        (compiled Oct 27 2011,15:02:11)
;
_computing_publication_material 'WinGX publication routines (Farrugia, 1999)'
_computing_structure_refinement 'SHELXL-97 (Sheldrick, 2008)'
_computing_structure_solution 'SIR97 (Altomare et al, 1998)'
_diffrn_ambient_temperature 100(2)
_diffrn_detector_area_resol_mean 10.3953
_diffrn_measured_fraction_theta_full 0.993
_diffrn_measured_fraction_theta_max 0.993
_diffrn_measurement_device_type 'SuperNova, Dual, Cu at zero, Atlas'
_diffrn_measurement_method '\w scans'
_diffrn_orient_matrix_UB_11 0.057242
_diffrn_orient_matrix_UB_12 0.1018409
_diffrn_orient_matrix_UB_13 0.0103618
_diffrn_orient_matrix_UB_21 0.1017464
_diffrn_orient_matrix_UB_22 -0.05505
_diffrn_orient_matrix_UB_23 -0.0828062
_diffrn_orient_matrix_UB_31 -0.1086361
_diffrn_orient_matrix_UB_32 0.0998741
_diffrn_orient_matrix_UB_33 -0.0826768
_diffrn_radiation_monochromator graphite
_diffrn_radiation_type CuK\a
_diffrn_radiation_wavelength 1.54184
_diffrn_reflns_av_R_equivalents 0.0199
_diffrn_reflns_av_unetI/netI 0.0255
_diffrn_reflns_limit_h_max 11
_diffrn_reflns_limit_h_min -13
_diffrn_reflns_limit_k_max 13
_diffrn_reflns_limit_k_min -13
_diffrn_reflns_limit_l_max 12
_diffrn_reflns_limit_l_min -16
_diffrn_reflns_number 9665
_diffrn_reflns_theta_full 69.98
_diffrn_reflns_theta_max 69.98
_diffrn_reflns_theta_min 3.37
_exptl_absorpt_coefficient_mu 5.634
_exptl_absorpt_correction_T_max 0.611
_exptl_absorpt_correction_T_min 0.394
_exptl_absorpt_correction_type analytical
_exptl_absorpt_process_details
;
        CrysAlisPro, Agilent Technologies,
        Version 1.171.35.19 (release 27-10-2011 CrysAlis171 .NET)
        (compiled Oct 27 2011,15:02:11)
Analytical numeric absorption correction using a multifaceted crystal
                        model based on expressions derived by R.C. Clark & J.S.
        (Clark, R. C. & Reid, J. S. (1995). Acta Cryst. A51, 887-897)
;
_exptl_crystal_colour yellow
_exptl_crystal_density_diffrn 1.575
_exptl_crystal_density_method 'not measured'
_exptl_crystal_description cube
_exptl_crystal_F_000 688
_exptl_crystal_size_max 0.2481
_exptl_crystal_size_mid 0.2091
_exptl_crystal_size_min 0.1426
_refine_diff_density_max 0.458
_refine_diff_density_min -1.065
_refine_diff_density_rms 0.069
_refine_ls_extinction_method none
_refine_ls_goodness_of_fit_ref 1.036
_refine_ls_hydrogen_treatment constr
_refine_ls_matrix_type full
_refine_ls_number_parameters 410
_refine_ls_number_reflns 5395
_refine_ls_number_restraints 19
_refine_ls_restrained_S_all 1.055
_refine_ls_R_factor_all 0.0255
_refine_ls_R_factor_gt 0.0248
_refine_ls_shift/su_max 0.002
_refine_ls_shift/su_mean 0
_refine_ls_structure_factor_coef Fsqd
_refine_ls_weighting_details 'calc w=1/[\s^2^(Fo^2^)+(0.0381P)^2^+0.8059P] where P=(Fo^2^+2Fc^2^)/3'
_refine_ls_weighting_scheme calc
_refine_ls_wR_factor_gt 0.0638
_refine_ls_wR_factor_ref 0.0643
_reflns_number_gt 5247
_reflns_number_total 5395
_reflns_threshold_expression >2\s(I)
_cod_data_source_file om400234p_si_002.cif
_cod_data_source_block complex_5a
_cod_original_cell_volume 1433.79(11)
_cod_database_code 4080837

loop_
_symmetry_equiv_pos_as_xyz
'x, y, z'
'-x, -y, -z'

loop_
_atom_site_label
_atom_site_type_symbol
_atom_site_fract_x
_atom_site_fract_y
_atom_site_fract_z
_atom_site_U_iso_or_equiv
_atom_site_adp_type
_atom_site_occupancy
_atom_site_symmetry_multiplicity
_atom_site_calc_flag
_atom_site_refinement_flags
_atom_site_disorder_assembly
_atom_site_disorder_group
Ru1 Ru 0.625475(14) 0.771426(13) 0.373860(10) 0.01113(6) Uani 1 1 d . . .
O1 O 0.65108(18) 0.99241(17) 0.46069(13) 0.0284(4) Uani 1 1 d . . .
Cl1A Cl 0.86472(10) 0.62508(8) 0.41464(4) 0.0182(3) Uani 0.890(4) 1 d P A 1
O2A O 0.5552(2) 0.6442(2) 0.56847(19) 0.0239(5) Uani 0.890(4) 1 d PU A 1
C38A C 0.5838(3) 0.6951(3) 0.4963(3) 0.0176(6) Uani 0.890(4) 1 d PU A 1
Cl1B Cl 0.5604(11) 0.6728(11) 0.5221(10) 0.054(3) Uiso 0.110(4) 1 d P A 2
O2B O 0.929(3) 0.592(2) 0.4168(14) 0.029(5) Uiso 0.110(4) 1 d PD A 2
C38B C 0.807(3) 0.666(3) 0.405(2) 0.026(7) Uiso 0.110(4) 1 d PD A 2
O3 O 0.77504(14) 0.66165(13) 0.17728(10) 0.0137(3) Uani 1 1 d . . .
O4 O 0.68794(16) 0.73229(15) 0.01425(11) 0.0219(3) Uani 1 1 d . . .
C1 C 0.4396(2) 0.79094(19) 0.28324(14) 0.0129(4) Uani 1 1 d . A .
C2 C 0.5617(2) 0.67887(19) 0.25728(14) 0.0127(4) Uani 1 1 d . A .
C3 C 0.6478(2) 0.73452(19) 0.21141(14) 0.0123(4) Uani 1 1 d . A .
C4 C 0.5926(2) 0.87400(19) 0.21271(14) 0.0125(4) Uani 1 1 d . A .
C5 C 0.4583(2) 0.9100(2) 0.25703(15) 0.0128(4) Uani 1 1 d . A .
C6 C 0.3507(2) 1.0379(2) 0.27621(15) 0.0145(4) Uani 1 1 d . . .
C7 C 0.3706(2) 1.1536(2) 0.26070(16) 0.0169(4) Uani 1 1 d . A .
H7 H 0.4528 1.1501 0.2355 0.02 Uiso 1 1 calc R . .
C8 C 0.2696(2) 1.2728(2) 0.28235(16) 0.0194(4) Uani 1 1 d . . .
H8 H 0.2847 1.3486 0.2725 0.023 Uiso 1 1 calc R A .
C9 C 0.1453(2) 1.2795(2) 0.31898(17) 0.0215(4) Uani 1 1 d . A .
H9 H 0.077 1.3597 0.3332 0.026 Uiso 1 1 calc R . .
C10 C 0.1238(2) 1.1667(2) 0.33414(16) 0.0197(4) Uani 1 1 d . . .
H10 H 0.0402 1.1722 0.358 0.024 Uiso 1 1 calc R A .
C11 C 0.2256(2) 1.0429(2) 0.31433(15) 0.0152(4) Uani 1 1 d . A .
C12 C 0.2058(2) 0.9212(2) 0.33882(15) 0.0156(4) Uani 1 1 d . . .
C13 C 0.0827(2) 0.9239(2) 0.37918(17) 0.0195(4) Uani 1 1 d . A .
H13 H 0.0107 1.005 0.3876 0.023 Uiso 1 1 calc R . .
C14 C 0.0666(2) 0.8098(2) 0.40630(17) 0.0211(4) Uani 1 1 d . . .
H14 H -0.0157 0.8148 0.4325 0.025 Uiso 1 1 calc R A .
C15 C 0.1729(2) 0.6864(2) 0.39476(16) 0.0199(4) Uani 1 1 d . A .
H15 H 0.1621 0.6092 0.4134 0.024 Uiso 1 1 calc R . .
C16 C 0.2944(2) 0.6805(2) 0.35523(16) 0.0173(4) Uani 1 1 d . . .
H16 H 0.3656 0.5984 0.3476 0.021 Uiso 1 1 calc R A .
C17 C 0.3124(2) 0.7960(2) 0.32632(15) 0.0148(4) Uani 1 1 d . A .
C18 C 0.5909(2) 0.53746(19) 0.25726(16) 0.0142(4) Uani 1 1 d . . .
C19 C 0.5253(2) 0.5057(2) 0.18177(16) 0.0175(4) Uani 1 1 d . A .
H19 H 0.4624 0.5729 0.1339 0.021 Uiso 1 1 calc R . .
C20 C 0.5531(2) 0.3742(2) 0.17752(17) 0.0204(4) Uani 1 1 d . . .
H20 H 0.5082 0.3538 0.1275 0.024 Uiso 1 1 calc R A .
C21 C 0.6478(2) 0.2739(2) 0.24810(18) 0.0213(4) Uani 1 1 d . A .
H21 H 0.6673 0.1859 0.245 0.026 Uiso 1 1 calc R . .
C22 C 0.7134(2) 0.3046(2) 0.32311(18) 0.0218(4) Uani 1 1 d . . .
H22 H 0.7764 0.237 0.3706 0.026 Uiso 1 1 calc R A .
C23 C 0.6858(2) 0.4360(2) 0.32806(17) 0.0184(4) Uani 1 1 d . A .
H23 H 0.7307 0.456 0.3785 0.022 Uiso 1 1 calc R . .
C24 C 0.7866(2) 0.68838(19) 0.07336(15) 0.0153(4) Uani 1 1 d . A .
C25 C 0.9315(2) 0.65567(19) 0.05078(16) 0.0158(4) Uani 1 1 d . . .
C26 C 0.9607(2) 0.6756(2) -0.05086(17) 0.0206(4) Uani 1 1 d . A .
H26 H 0.8905 0.7065 -0.1022 0.025 Uiso 1 1 calc R . .
C27 C 1.0951(3) 0.6493(2) -0.07496(18) 0.0259(5) Uani 1 1 d . . .
H27 H 1.1155 0.6617 -0.1427 0.031 Uiso 1 1 calc R A .
C28 C 1.1989(2) 0.6044(2) 0.00205(19) 0.0258(5) Uani 1 1 d . A .
H28 H 1.2891 0.5862 -0.0143 0.031 Uiso 1 1 calc R . .
C29 C 1.1692(2) 0.5866(2) 0.10315(19) 0.0233(5) Uani 1 1 d . . .
H29 H 1.2392 0.5576 0.1544 0.028 Uiso 1 1 calc R A .
C30 C 1.0358(2) 0.6119(2) 0.12794(16) 0.0185(4) Uani 1 1 d . A .
H30 H 1.0158 0.5997 0.1958 0.022 Uiso 1 1 calc R . .
C31 C 0.6631(2) 0.95202(19) 0.16272(15) 0.0142(4) Uani 1 1 d . . .
C32 C 0.8007(2) 0.9186(2) 0.19184(16) 0.0165(4) Uani 1 1 d . A .
H32 H 0.8438 0.8561 0.2491 0.02 Uiso 1 1 calc R . .
C33 C 0.8733(2) 0.9782(2) 0.13580(18) 0.0218(4) Uani 1 1 d . . .
H33 H 0.9648 0.9557 0.1556 0.026 Uiso 1 1 calc R A .
C34 C 0.8095(3) 1.0712(2) 0.05043(18) 0.0238(5) Uani 1 1 d . A .
H34 H 0.8588 1.1096 0.0119 0.029 Uiso 1 1 calc R . .
C35 C 0.6722(3) 1.1070(2) 0.02240(17) 0.0227(5) Uani 1 1 d . . .
H35 H 0.6288 1.1711 -0.034 0.027 Uiso 1 1 calc R A .
C36 C 0.5989(2) 1.0478(2) 0.07801(16) 0.0173(4) Uani 1 1 d . A .
H36 H 0.5068 1.072 0.0587 0.021 Uiso 1 1 calc R . .
C37 C 0.6439(2) 0.9098(2) 0.43457(16) 0.0200(4) Uani 1 1 d U A .

loop_
_atom_site_aniso_label
_atom_site_aniso_U_11
_atom_site_aniso_U_22
_atom_site_aniso_U_33
_atom_site_aniso_U_23
_atom_site_aniso_U_13
_atom_site_aniso_U_12
Ru1 0.01125(9) 0.01136(9) 0.01188(9) -0.00246(6) 0.00149(5) -0.00575(6)
O1 0.0297(9) 0.0257(9) 0.0294(9) -0.0007(7) -0.0004(7) -0.0129(7)
Cl1A 0.0137(5) 0.0186(4) 0.0214(3) -0.0027(2) -0.0008(3) -0.0063(4)
O2A 0.0277(8) 0.0257(8) 0.0206(8) 0.0008(7) 0.0065(6) -0.0149(6)
C38A 0.0155(9) 0.0192(9) 0.0183(10) -0.0049(8) -0.0004(7) -0.0069(7)
O3 0.0120(6) 0.0128(6) 0.0150(7) -0.0020(5) 0.0038(5) -0.0043(5)
O4 0.0193(8) 0.0242(8) 0.0178(7) -0.0051(6) -0.0021(6) -0.0046(6)
C1 0.0129(9) 0.0141(9) 0.0122(9) -0.0019(7) -0.0009(7) -0.0064(8)
C2 0.0139(9) 0.0145(10) 0.0118(9) -0.0031(7) -0.0007(7) -0.0077(8)
C3 0.0119(9) 0.0130(9) 0.0120(9) -0.0035(7) 0.0011(7) -0.0050(7)
C4 0.0142(9) 0.0128(9) 0.0097(9) -0.0008(7) -0.0013(7) -0.0055(8)
C5 0.0128(9) 0.0147(9) 0.0122(9) -0.0012(7) -0.0015(7) -0.0074(8)
C6 0.0154(9) 0.0138(9) 0.0135(9) -0.0034(7) -0.0011(7) -0.0053(8)
C7 0.0171(10) 0.0161(10) 0.0176(10) -0.0034(8) 0.0001(8) -0.0072(8)
C8 0.0247(11) 0.0148(10) 0.0186(10) -0.0033(8) -0.0012(8) -0.0083(9)
C9 0.0233(11) 0.0154(10) 0.0206(10) -0.0061(8) 0.0024(8) -0.0026(8)
C10 0.0164(10) 0.0215(11) 0.0168(10) -0.0040(8) 0.0035(8) -0.0040(9)
C11 0.0152(10) 0.0170(10) 0.0122(9) -0.0030(7) -0.0001(7) -0.0056(8)
C12 0.0145(9) 0.0199(10) 0.0137(9) -0.0047(8) 0.0008(7) -0.0080(8)
C13 0.0140(10) 0.0218(11) 0.0215(10) -0.0067(9) 0.0031(8) -0.0056(8)
C14 0.0155(10) 0.0311(12) 0.0204(10) -0.0057(9) 0.0041(8) -0.0131(9)
C15 0.0218(11) 0.0240(11) 0.0194(10) -0.0033(8) 0.0028(8) -0.0151(9)
C16 0.0171(10) 0.0173(10) 0.0197(10) -0.0048(8) 0.0031(8) -0.0090(8)
C17 0.0141(9) 0.0179(10) 0.0145(9) -0.0029(8) 0.0007(7) -0.0089(8)
C18 0.0136(9) 0.0120(9) 0.0192(10) -0.0052(8) 0.0074(8) -0.0069(8)
C19 0.0180(10) 0.0168(10) 0.0199(10) -0.0053(8) 0.0042(8) -0.0090(8)
C20 0.0235(11) 0.0207(11) 0.0247(11) -0.0108(9) 0.0081(9) -0.0147(9)
C21 0.0204(10) 0.0135(10) 0.0340(12) -0.0083(9) 0.0116(9) -0.0099(8)
C22 0.0176(10) 0.0147(10) 0.0319(12) 0.0002(9) 0.0032(9) -0.0069(8)
C23 0.0175(10) 0.0169(10) 0.0229(11) -0.0032(8) 0.0012(8) -0.0092(8)
C24 0.0201(10) 0.0100(9) 0.0157(10) -0.0035(7) 0.0029(8) -0.0061(8)
C25 0.0186(10) 0.0117(9) 0.0184(10) -0.0044(8) 0.0049(8) -0.0072(8)
C26 0.0279(12) 0.0200(10) 0.0170(10) -0.0055(8) 0.0047(9) -0.0127(9)
C27 0.0367(13) 0.0265(12) 0.0218(11) -0.0094(9) 0.0163(10) -0.0191(10)
C28 0.0229(11) 0.0226(11) 0.0364(13) -0.0076(10) 0.0138(10) -0.0132(9)
C29 0.0168(10) 0.0215(11) 0.0302(12) -0.0009(9) 0.0017(9) -0.0078(9)
C30 0.0186(10) 0.0176(10) 0.0184(10) -0.0007(8) 0.0038(8) -0.0077(8)
C31 0.0184(10) 0.0120(9) 0.0153(9) -0.0065(7) 0.0053(8) -0.0082(8)
C32 0.0181(10) 0.0138(9) 0.0189(10) -0.0038(8) 0.0022(8) -0.0077(8)
C33 0.0202(11) 0.0219(11) 0.0287(11) -0.0099(9) 0.0089(9) -0.0124(9)
C34 0.0335(13) 0.0194(11) 0.0260(11) -0.0086(9) 0.0147(10) -0.0171(10)
C35 0.0371(13) 0.0151(10) 0.0169(10) -0.0013(8) 0.0042(9) -0.0127(9)
C36 0.0207(10) 0.0154(10) 0.0170(10) -0.0034(8) 0.0003(8) -0.0088(8)
C37 0.0157(7) 0.0255(8) 0.0139(7) -0.0020(7) 0.0007(6) -0.0048(6)

loop_
_atom_type_symbol
_atom_type_description
_atom_type_scat_dispersion_real
_atom_type_scat_dispersion_imag
_atom_type_scat_source
C C 0.0181 0.0091 'International Tables Vol C Tables 4.2.6.8 and 6.1.1.4'
H H 0 0 'International Tables Vol C Tables 4.2.6.8 and 6.1.1.4'
O O 0.0492 0.0322 'International Tables Vol C Tables 4.2.6.8 and 6.1.1.4'
Cl Cl 0.3639 0.7018 'International Tables Vol C Tables 4.2.6.8 and 6.1.1.4'
Ru Ru 0.0552 3.296 'International Tables Vol C Tables 4.2.6.8 and 6.1.1.4'

loop_
_exptl_crystal_face_index_h
_exptl_crystal_face_index_k
_exptl_crystal_face_index_l
_exptl_crystal_face_perp_dist
7 3 0 0.078
-4 3 3 0.0835
3 -2 5 0.164
-3 2 -5 0.1145
0 -6 -4 0.011
2 4 8 0.1156
-2 -5 6 0.1252
2 5 -6 0.0925
3 7 4 0.157
-7 -1 -1 0.0659

loop_
_geom_angle_atom_site_label_1
_geom_angle_atom_site_label_2
_geom_angle_atom_site_label_3
_geom_angle
C38B Ru1 C38A 89.6(9)
C38B Ru1 C37 89.5(9)
C38A Ru1 C37 94.08(11)
C38B Ru1 C5 148.2(9)
C38A Ru1 C5 121.27(10)
C37 Ru1 C5 95.23(8)
C38B Ru1 C2 105.4(8)
C38A Ru1 C2 102.28(10)
C37 Ru1 C2 157.79(8)
C5 Ru1 C2 63.45(7)
C38B Ru1 C4 110.2(9)
C38A Ru1 C4 157.91(10)
C37 Ru1 C4 95.87(8)
C5 Ru1 C4 38.13(7)
C2 Ru1 C4 63.79(7)
C38B Ru1 C3 91.2(8)
C38A Ru1 C3 137.21(10)
C37 Ru1 C3 128.71(8)
C5 Ru1 C3 61.60(7)
C2 Ru1 C3 36.96(7)
C4 Ru1 C3 37.12(7)
C38B Ru1 C1 143.1(8)
C38A Ru1 C1 95.02(10)
C37 Ru1 C1 126.49(8)
C5 Ru1 C1 37.52(7)
C2 Ru1 C1 37.90(7)
C4 Ru1 C1 63.30(7)
C3 Ru1 C1 61.28(7)
C38B Ru1 Cl1B 92.3(9)
C38A Ru1 Cl1B 4.1(3)
C37 Ru1 Cl1B 97.2(3)
C5 Ru1 Cl1B 118.1(3)
C2 Ru1 Cl1B 98.6(3)
C4 Ru1 Cl1B 154.0(3)
C3 Ru1 Cl1B 134.0(3)
C1 Ru1 Cl1B 91.0(3)
C38B Ru1 Cl1A 2.0(9)
C38A Ru1 Cl1A 88.64(8)
C37 Ru1 Cl1A 91.32(6)
C5 Ru1 Cl1A 148.68(5)
C2 Ru1 Cl1A 103.87(5)
C4 Ru1 Cl1A 110.76(5)
C3 Ru1 Cl1A 90.68(5)
C1 Ru1 Cl1A 141.46(5)
Cl1B Ru1 Cl1A 91.3(3)
O2A C38A Ru1 176.0(2)
O2B C38B Ru1 174(2)
C3 O3 C24 115.12(15)
C5 C1 C2 108.68(17)
C5 C1 C17 120.97(18)
C2 C1 C17 130.33(18)
C5 C1 Ru1 70.99(11)
C2 C1 Ru1 70.83(10)
C17 C1 Ru1 125.02(13)
C3 C2 C1 105.31(17)
C3 C2 C18 122.52(17)
C1 C2 C18 131.33(18)
C3 C2 Ru1 71.62(11)
C1 C2 Ru1 71.28(11)
C18 C2 Ru1 129.41(14)
O3 C3 C2 124.05(17)
O3 C3 C4 123.24(17)
C2 C3 C4 112.50(17)
O3 C3 Ru1 120.74(12)
C2 C3 Ru1 71.42(11)
C4 C3 Ru1 71.42(11)
C3 C4 C5 105.08(17)
C3 C4 C31 120.71(17)
C5 C4 C31 133.68(18)
C3 C4 Ru1 71.46(11)
C5 C4 Ru1 70.84(11)
C31 C4 Ru1 128.14(14)
C1 C5 C4 108.28(17)
C1 C5 C6 120.06(18)
C4 C5 C6 131.66(18)
C1 C5 Ru1 71.49(11)
C4 C5 Ru1 71.04(10)
C6 C5 Ru1 123.26(13)
C7 C6 C11 119.69(18)
C7 C6 C5 121.66(18)
C11 C6 C5 118.62(18)
C8 C7 C6 121.0(2)
C8 C7 H7 119.5
C6 C7 H7 119.5
C7 C8 C9 120.0(2)
C7 C8 H8 120
C9 C8 H8 120
C10 C9 C8 119.8(2)
C10 C9 H9 120.1
C8 C9 H9 120.1
C9 C10 C11 121.7(2)
C9 C10 H10 119.2
C11 C10 H10 119.2
C10 C11 C6 117.90(19)
C10 C11 C12 121.03(19)
C6 C11 C12 120.95(18)
C17 C12 C13 117.43(19)
C17 C12 C11 120.80(18)
C13 C12 C11 121.73(19)
C14 C13 C12 121.8(2)
C14 C13 H13 119.1
C12 C13 H13 119.1
C13 C14 C15 120.46(19)
C13 C14 H14 119.8
C15 C14 H14 119.8
C16 C15 C14 119.2(2)
C16 C15 H15 120.4
C14 C15 H15 120.4
C15 C16 C17 121.2(2)
C15 C16 H16 119.4
C17 C16 H16 119.4
C16 C17 C12 119.97(19)
C16 C17 C1 121.60(18)
C12 C17 C1 118.43(18)
C23 C18 C19 119.33(19)
C23 C18 C2 121.74(19)
C19 C18 C2 118.88(18)
C20 C19 C18 120.5(2)
C20 C19 H19 119.7
C18 C19 H19 119.7
C21 C20 C19 119.8(2)
C21 C20 H20 120.1
C19 C20 H20 120.1
C22 C21 C20 120.0(2)
C22 C21 H21 120
C20 C21 H21 120
C21 C22 C23 120.5(2)
C21 C22 H22 119.7
C23 C22 H22 119.7
C18 C23 C22 119.8(2)
C18 C23 H23 120.1
C22 C23 H23 120.1
O4 C24 O3 121.57(19)
O4 C24 C25 127.65(19)
O3 C24 C25 110.78(17)
C30 C25 C26 120.37(19)
C30 C25 C24 121.71(18)
C26 C25 C24 117.85(19)
C27 C26 C25 119.6(2)
C27 C26 H26 120.2
C25 C26 H26 120.2
C28 C27 C26 119.8(2)
C28 C27 H27 120.1
C26 C27 H27 120.1
C29 C28 C27 120.5(2)
C29 C28 H28 119.8
C27 C28 H28 119.8
C30 C29 C28 120.1(2)
C30 C29 H29 119.9
C28 C29 H29 119.9
C29 C30 C25 119.6(2)
C29 C30 H30 120.2
C25 C30 H30 120.2
C36 C31 C32 119.20(19)
C36 C31 C4 120.08(18)
C32 C31 C4 120.22(18)
C33 C32 C31 120.4(2)
C33 C32 H32 119.8
C31 C32 H32 119.8
C34 C33 C32 120.0(2)
C34 C33 H33 120
C32 C33 H33 120
C33 C34 C35 119.9(2)
C33 C34 H34 120
C35 C34 H34 120
C34 C35 C36 120.4(2)
C34 C35 H35 119.8
C36 C35 H35 119.8
C35 C36 C31 120.0(2)
C35 C36 H36 120
C31 C36 H36 120
O1 C37 Ru1 174.2(2)

loop_
_geom_bond_atom_site_label_1
_geom_bond_atom_site_label_2
_geom_bond_distance
Ru1 C38B 1.81(3)
Ru1 C38A 1.880(4)
Ru1 C37 1.933(2)
Ru1 C5 2.2377(19)
Ru1 C2 2.2383(19)
Ru1 C4 2.2404(19)
Ru1 C3 2.2409(19)
Ru1 C1 2.2444(19)
Ru1 Cl1B 2.381(14)
Ru1 Cl1A 2.3914(10)
O1 C37 1.070(3)
O2A C38A 1.159(5)
O2B C38B 1.20(2)
O3 C3 1.368(2)
O3 C24 1.387(2)
O4 C24 1.195(3)
C1 C5 1.441(3)
C1 C2 1.456(3)
C1 C17 1.459(3)
C2 C3 1.420(3)
C2 C18 1.489(3)
C3 C4 1.426(3)
C4 C5 1.463(3)
C4 C31 1.485(3)
C5 C6 1.464(3)
C6 C7 1.401(3)
C6 C11 1.414(3)
C7 C8 1.382(3)
C7 H7 0.93
C8 C9 1.393(3)
C8 H8 0.93
C9 C10 1.379(3)
C9 H9 0.93
C10 C11 1.412(3)
C10 H10 0.93
C11 C12 1.474(3)
C12 C17 1.414(3)
C12 C13 1.414(3)
C13 C14 1.374(3)
C13 H13 0.93
C14 C15 1.396(3)
C14 H14 0.93
C15 C16 1.382(3)
C15 H15 0.93
C16 C17 1.404(3)
C16 H16 0.93
C18 C23 1.393(3)
C18 C19 1.395(3)
C19 C20 1.392(3)
C19 H19 0.93
C20 C21 1.386(3)
C20 H20 0.93
C21 C22 1.383(3)
C21 H21 0.93
C22 C23 1.394(3)
C22 H22 0.93
C23 H23 0.93
C24 C25 1.475(3)
C25 C30 1.391(3)
C25 C26 1.394(3)
C26 C27 1.386(3)
C26 H26 0.93
C27 C28 1.386(4)
C27 H27 0.93
C28 C29 1.386(3)
C28 H28 0.93
C29 C30 1.382(3)
C29 H29 0.93
C30 H30 0.93
C31 C36 1.393(3)
C31 C32 1.398(3)
C32 C33 1.389(3)
C32 H32 0.93
C33 C34 1.385(3)
C33 H33 0.93
C34 C35 1.387(4)
C34 H34 0.93
C35 C36 1.389(3)
C35 H35 0.93
C36 H36 0.93

loop_
_geom_torsion_atom_site_label_1
_geom_torsion_atom_site_label_2
_geom_torsion_atom_site_label_3
_geom_torsion_atom_site_label_4
_geom_torsion
C38B Ru1 C38A O2A -107(3)
C37 Ru1 C38A O2A 163(3)
C5 Ru1 C38A O2A 65(3)
C2 Ru1 C38A O2A -2(3)
C4 Ru1 C38A O2A 47(3)
C3 Ru1 C38A O2A -16(3)
C1 Ru1 C38A O2A 36(3)
Cl1B Ru1 C38A O2A 25(4)
Cl1A Ru1 C38A O2A -105(3)
C38A Ru1 C38B O2B 13E1(2)
C37 Ru1 C38B O2B -14E1(2)
C5 Ru1 C38B O2B -4E1(3)
C2 Ru1 C38B O2B 2E1(2)
C4 Ru1 C38B O2B -4E1(2)
C3 Ru1 C38B O2B -1E1(2)
C1 Ru1 C38B O2B 3E1(3)
Cl1B Ru1 C38B O2B 12E1(2)
Cl1A Ru1 C38B O2B 6E1(3)
C38B Ru1 C1 C5 -126.2(14)
C38A Ru1 C1 C5 137.84(13)
C37 Ru1 C1 C5 39.00(15)
C2 Ru1 C1 C5 -118.59(16)
C4 Ru1 C1 C5 -37.73(11)
C3 Ru1 C1 C5 -79.80(12)
Cl1B Ru1 C1 C5 138.7(3)
Cl1A Ru1 C1 C5 -128.04(10)
C38B Ru1 C1 C2 -7.6(14)
C38A Ru1 C1 C2 -103.58(13)
C37 Ru1 C1 C2 157.58(12)
C5 Ru1 C1 C2 118.59(16)
C4 Ru1 C1 C2 80.86(12)
C3 Ru1 C1 C2 38.78(11)
Cl1B Ru1 C1 C2 -102.8(3)
Cl1A Ru1 C1 C2 -9.46(15)
C38B Ru1 C1 C17 118.8(14)
C38A Ru1 C1 C17 22.80(19)
C37 Ru1 C1 C17 -76.04(19)
C5 Ru1 C1 C17 -115.0(2)
C2 Ru1 C1 C17 126.4(2)
C4 Ru1 C1 C17 -152.76(19)
C3 Ru1 C1 C17 165.16(19)
Cl1B Ru1 C1 C17 23.6(3)
Cl1A Ru1 C1 C17 116.92(15)
C5 C1 C2 C3 -2.8(2)
C17 C1 C2 C3 175.86(19)
Ru1 C1 C2 C3 -64.02(13)
C5 C1 C2 C18 -172.3(2)
C17 C1 C2 C18 6.4(3)
Ru1 C1 C2 C18 126.5(2)
C5 C1 C2 Ru1 61.21(13)
C17 C1 C2 Ru1 -120.1(2)
C38B Ru1 C2 C3 -70.7(9)
C38A Ru1 C2 C3 -163.71(13)
C37 Ru1 C2 C3 59.8(2)
C5 Ru1 C2 C3 77.27(12)
C4 Ru1 C2 C3 34.51(11)
C1 Ru1 C2 C3 113.98(16)
Cl1B Ru1 C2 C3 -165.6(3)
Cl1A Ru1 C2 C3 -72.07(11)
C38B Ru1 C2 C1 175.3(9)
C38A Ru1 C2 C1 82.31(13)
C37 Ru1 C2 C1 -54.2(2)
C5 Ru1 C2 C1 -36.71(11)
C4 Ru1 C2 C1 -79.47(12)
C3 Ru1 C2 C1 -113.98(16)
Cl1B Ru1 C2 C1 80.5(3)
Cl1A Ru1 C2 C1 173.95(10)
C38B Ru1 C2 C18 46.7(9)
C38A Ru1 C2 C18 -46.31(19)
C37 Ru1 C2 C18 177.20(19)
C5 Ru1 C2 C18 -165.3(2)
C4 Ru1 C2 C18 151.92(19)
C3 Ru1 C2 C18 117.4(2)
C1 Ru1 C2 C18 -128.6(2)
Cl1B Ru1 C2 C18 -48.1(3)
Cl1A Ru1 C2 C18 45.34(18)
C24 O3 C3 C2 117.5(2)
C24 O3 C3 C4 -68.1(2)
C24 O3 C3 Ru1 -155.06(13)
C1 C2 C3 O3 178.85(17)
C18 C2 C3 O3 -10.5(3)
Ru1 C2 C3 O3 115.06(18)
C1 C2 C3 C4 4.0(2)
C18 C2 C3 C4 174.64(18)
Ru1 C2 C3 C4 -59.80(14)
C1 C2 C3 Ru1 63.79(12)
C18 C2 C3 Ru1 -125.56(18)
C38B Ru1 C3 O3 -4.7(9)
C38A Ru1 C3 O3 -95.37(19)
C37 Ru1 C3 O3 85.59(17)
C5 Ru1 C3 O3 158.10(17)
C2 Ru1 C3 O3 -119.2(2)
C4 Ru1 C3 O3 118.2(2)
C1 Ru1 C3 O3 -158.95(18)
Cl1B Ru1 C3 O3 -99.1(4)
Cl1A Ru1 C3 O3 -6.64(14)
C38B Ru1 C3 C2 114.4(9)
C38A Ru1 C3 C2 23.79(18)
C37 Ru1 C3 C2 -155.25(12)
C5 Ru1 C3 C2 -82.73(12)
C4 Ru1 C3 C2 -122.61(16)
C1 Ru1 C3 C2 -39.78(11)
Cl1B Ru1 C3 C2 20.1(4)
Cl1A Ru1 C3 C2 112.52(11)
C38B Ru1 C3 C4 -122.9(9)
C38A Ru1 C3 C4 146.40(15)
C37 Ru1 C3 C4 -32.64(15)
C5 Ru1 C3 C4 39.87(11)
C2 Ru1 C3 C4 122.61(16)
C1 Ru1 C3 C4 82.82(12)
Cl1B Ru1 C3 C4 142.7(4)
Cl1A Ru1 C3 C4 -124.87(11)
O3 C3 C4 C5 -178.44(17)
C2 C3 C4 C5 -3.5(2)
Ru1 C3 C4 C5 -63.32(12)
O3 C3 C4 C31 8.8(3)
C2 C3 C4 C31 -176.25(17)
Ru1 C3 C4 C31 123.95(18)
O3 C3 C4 Ru1 -115.11(18)
C2 C3 C4 Ru1 59.80(14)
C38B Ru1 C4 C3 63.4(9)
C38A Ru1 C4 C3 -88.7(3)
C37 Ru1 C4 C3 154.97(12)
C5 Ru1 C4 C3 -114.02(16)
C2 Ru1 C4 C3 -34.37(11)
C1 Ru1 C4 C3 -76.90(12)
Cl1B Ru1 C4 C3 -85.2(6)
Cl1A Ru1 C4 C3 61.32(11)
C38B Ru1 C4 C5 177.4(9)
C38A Ru1 C4 C5 25.3(3)
C37 Ru1 C4 C5 -91.01(12)
C2 Ru1 C4 C5 79.65(12)
C3 Ru1 C4 C5 114.02(16)
C1 Ru1 C4 C5 37.13(11)
Cl1B Ru1 C4 C5 28.8(6)
Cl1A Ru1 C4 C5 175.34(9)
C38B Ru1 C4 C31 -51.6(9)
C38A Ru1 C4 C31 156.3(2)
C37 Ru1 C4 C31 40.04(18)
C5 Ru1 C4 C31 131.0(2)
C2 Ru1 C4 C31 -149.30(19)
C3 Ru1 C4 C31 -114.9(2)
C1 Ru1 C4 C31 168.17(19)
Cl1B Ru1 C4 C31 159.9(6)
Cl1A Ru1 C4 C31 -53.61(18)
C2 C1 C5 C4 0.8(2)
C17 C1 C5 C4 -178.05(17)
Ru1 C1 C5 C4 61.87(13)
C2 C1 C5 C6 -179.43(17)
C17 C1 C5 C6 1.8(3)
Ru1 C1 C5 C6 -118.32(17)
C2 C1 C5 Ru1 -61.11(13)
C17 C1 C5 Ru1 120.07(18)
C3 C4 C5 C1 1.6(2)
C31 C4 C5 C1 172.9(2)
Ru1 C4 C5 C1 -62.16(13)
C3 C4 C5 C6 -178.2(2)
C31 C4 C5 C6 -6.8(4)
Ru1 C4 C5 C6 118.1(2)
C3 C4 C5 Ru1 63.75(12)
C31 C4 C5 Ru1 -124.9(2)
C38B Ru1 C5 C1 113.0(16)
C38A Ru1 C5 C1 -51.47(15)
C37 Ru1 C5 C1 -149.47(12)
C2 Ru1 C5 C1 37.08(11)
C4 Ru1 C5 C1 117.69(16)
C3 Ru1 C5 C1 78.89(12)
Cl1B Ru1 C5 C1 -48.5(3)
Cl1A Ru1 C5 C1 109.29(12)
C38B Ru1 C5 C4 -4.7(16)
C38A Ru1 C5 C4 -169.16(13)
C37 Ru1 C5 C4 92.84(12)
C2 Ru1 C5 C4 -80.61(12)
C3 Ru1 C5 C4 -38.80(11)
C1 Ru1 C5 C4 -117.69(16)
Cl1B Ru1 C5 C4 -166.2(3)
Cl1A Ru1 C5 C4 -8.40(17)
C38B Ru1 C5 C6 -132.6(16)
C38A Ru1 C5 C6 62.9(2)
C37 Ru1 C5 C6 -35.13(17)
C2 Ru1 C5 C6 151.42(19)
C4 Ru1 C5 C6 -128.0(2)
C3 Ru1 C5 C6 -166.77(19)
C1 Ru1 C5 C6 114.3(2)
Cl1B Ru1 C5 C6 65.9(3)
Cl1A Ru1 C5 C6 -136.37(13)
C1 C5 C6 C7 173.92(18)
C4 C5 C6 C7 -6.3(3)
Ru1 C5 C6 C7 87.3(2)
C1 C5 C6 C11 -4.1(3)
C4 C5 C6 C11 175.66(19)
Ru1 C5 C6 C11 -90.7(2)
C11 C6 C7 C8 0.1(3)
C5 C6 C7 C8 -177.85(19)
C6 C7 C8 C9 -0.8(3)
C7 C8 C9 C10 0.4(3)
C8 C9 C10 C11 0.6(3)
C9 C10 C11 C6 -1.2(3)
C9 C10 C11 C12 174.93(19)
C7 C6 C11 C10 0.8(3)
C5 C6 C11 C10 178.89(18)
C7 C6 C11 C12 -175.31(18)
C5 C6 C11 C12 2.7(3)
C10 C11 C12 C17 -175.00(19)
C6 C11 C12 C17 1.0(3)
C10 C11 C12 C13 2.5(3)
C6 C11 C12 C13 178.54(19)
C17 C12 C13 C14 0.6(3)
C11 C12 C13 C14 -177.0(2)
C12 C13 C14 C15 0.1(3)
C13 C14 C15 C16 -0.3(3)
C14 C15 C16 C17 -0.2(3)
C15 C16 C17 C12 0.9(3)
C15 C16 C17 C1 -179.15(19)
C13 C12 C17 C16 -1.1(3)
C11 C12 C17 C16 176.56(18)
C13 C12 C17 C1 179.00(18)
C11 C12 C17 C1 -3.4(3)
C5 C1 C17 C16 -177.94(18)
C2 C1 C17 C16 3.5(3)
Ru1 C1 C17 C16 -90.4(2)
C5 C1 C17 C12 2.0(3)
C2 C1 C17 C12 -176.53(19)
Ru1 C1 C17 C12 89.5(2)
C3 C2 C18 C23 81.8(3)
C1 C2 C18 C23 -110.2(2)
Ru1 C2 C18 C23 -10.5(3)
C3 C2 C18 C19 -95.7(2)
C1 C2 C18 C19 72.3(3)
Ru1 C2 C18 C19 172.01(14)
C23 C18 C19 C20 0.6(3)
C2 C18 C19 C20 178.14(18)
C18 C19 C20 C21 -0.7(3)
C19 C20 C21 C22 0.7(3)
C20 C21 C22 C23 -0.5(3)
C19 C18 C23 C22 -0.4(3)
C2 C18 C23 C22 -177.88(19)
C21 C22 C23 C18 0.3(3)
C3 O3 C24 O4 -25.4(3)
C3 O3 C24 C25 154.40(16)
O4 C24 C25 C30 176.3(2)
O3 C24 C25 C30 -3.5(3)
O4 C24 C25 C26 -0.8(3)
O3 C24 C25 C26 179.32(17)
C30 C25 C26 C27 1.2(3)
C24 C25 C26 C27 178.36(19)
C25 C26 C27 C28 -0.5(3)
C26 C27 C28 C29 -0.5(3)
C27 C28 C29 C30 0.8(3)
C28 C29 C30 C25 -0.2(3)
C26 C25 C30 C29 -0.8(3)
C24 C25 C30 C29 -177.88(19)
C3 C4 C31 C36 114.2(2)
C5 C4 C31 C36 -56.1(3)
Ru1 C4 C31 C36 -156.04(15)
C3 C4 C31 C32 -57.6(3)
C5 C4 C31 C32 132.1(2)
Ru1 C4 C31 C32 32.2(3)
C36 C31 C32 C33 -1.3(3)
C4 C31 C32 C33 170.59(19)
C31 C32 C33 C34 -0.1(3)
C32 C33 C34 C35 1.5(3)
C33 C34 C35 C36 -1.6(3)
C34 C35 C36 C31 0.2(3)
C32 C31 C36 C35 1.2(3)
C4 C31 C36 C35 -170.66(19)
C38B Ru1 C37 O1 118(2)
C38A Ru1 C37 O1 -152(2)
C5 Ru1 C37 O1 -30(2)
C2 Ru1 C37 O1 -15(2)
C4 Ru1 C37 O1 8(2)
C3 Ru1 C37 O1 27(2)
C1 Ru1 C37 O1 -53(2)
Cl1B Ru1 C37 O1 -150(2)
Cl1A Ru1 C37 O1 119(2)
